data_4321367
loop_
_publ_author_name
'Junghwan Do'
'Ranko P. Bontchev'
'Allan J. Jacobson'

_publ_contact_author_email ajjacob@uh.edu
_publ_contact_author_fax '713 743 2787'
_publ_contact_author_phone '713 743 2785'
_publ_section_title
;
 Influence of Hydrogen Bonding on the Assembly of Six-Membered Vanadium
 Borophosphate Cluster Anions: Synthesis and Structures of
 (NH~4~)~2~(C~2~H~10~N~2~)~6~[Sr(H~2~O)~5~]~2~[V~2~P~2~BO~12~ ]~6~10H~2~O,
 (NH~4~)~2~(C~3~H~12~N~2~)~6~[Sr(H~2~O)~4~]~2~ [V~2~P~2~BO~12~]~6~17H~2~O,
 (NH~4~)~3~(C~2~H~10~N~2~)~4.5~
 [Sr(H~2~O)~5~]~2~[Sr(H~2~O)~4~][V~2~P~2~BO~12~]~6~10H~2~O
;
_journal_name_full 'Inorganic Chemistry'
_journal_page_first 4305
_journal_page_last 4310
_journal_paper_doi 10.1021/ic000435n
_journal_volume 39
_journal_year 2000
_chemical_formula_moiety
;
 '(H4 N 1+)2 (C3 H12 N2 2+)6, Sr2 (H2 O)8 V12 B6 P12 O72 14-, 17(H2 O)'
;
_chemical_formula_structural
;
'(N H4)2 (C3 H12 N2)6 ((Sr (H2 O)4)2 V12 B6 P12 O72) (H2 O)17' 
;
_chemical_formula_sum 'C18 H130 B6 N14 O97 P12 Sr2 V12'
_chemical_formula_weight 3318.35
_chemical_name_common 'Strontium vanadium borophosphate'
_chemical_name_systematic
; 
 Ammoniumdiprotonated1,3-diaminopropanebis(tetraaquostrontium)
 dodecavanadyl(IV)hexaborododecaphosphate hydrate

;
_space_group_IT_number 12
_symmetry_cell_setting monoclinic
_symmetry_space_group_name_Hall '-I 2y'
_symmetry_space_group_name_H-M 'I 1 2/m 1'
_atom_sites_solution_hydrogens geom
_atom_sites_solution_primary direct
_atom_sites_solution_secondary difmap
_audit_creation_method SHELXL
_cell_angle_alpha 90.00
_cell_angle_beta 107.4730(10)
_cell_angle_gamma 90.00
_cell_formula_units_Z 10
_cell_length_a 15.7618(9)
_cell_length_b 16.4821(9)
_cell_length_c 21.1124(12)
_cell_measurement_temperature 223(2)
_cell_volume 5231.7(5)
_computing_structure_refinement 'SHELXL-93 (Sheldrick, 1993)'
_computing_structure_solution 'SHELXS-86 (Sheldrick, 1990)'
_diffrn_ambient_temperature 223(2)
_diffrn_measurement_device 'three-circle diffractometer'
_diffrn_measurement_method 'Siemens SMART CCD diffractometer'
_diffrn_radiation_monochromator graphite
_diffrn_radiation_source 'fine-focus sealed tube'
_diffrn_radiation_type MoK\a
_diffrn_radiation_wavelength 0.71073
_diffrn_reflns_av_R_equivalents 0.0345
_diffrn_reflns_av_sigmaI/netI 0.0391
_diffrn_reflns_limit_h_max 16
_diffrn_reflns_limit_h_min -17
_diffrn_reflns_limit_k_max 16
_diffrn_reflns_limit_k_min -18
_diffrn_reflns_limit_l_max 23
_diffrn_reflns_limit_l_min -16
_diffrn_reflns_number 11693
_diffrn_reflns_theta_max 23.42
_diffrn_reflns_theta_min 1.43
_diffrn_standards_interval_count none
_exptl_absorpt_coefficient_mu 2.348
_exptl_absorpt_correction_type 'Sadabs(Sheldrick, 1997)'
_exptl_crystal_colour blue
_exptl_crystal_density_diffrn 2.062
_exptl_crystal_description polyhedron
_exptl_crystal_F_000 3220
_exptl_crystal_size_max 0.26
_exptl_crystal_size_mid 0.14
_exptl_crystal_size_min 0.04
_refine_diff_density_max 2.662
_refine_diff_density_min -0.830
_refine_diff_density_rms 0.158
_refine_ls_extinction_method none
_refine_ls_goodness_of_fit_all 1.090
_refine_ls_goodness_of_fit_obs 1.076
_refine_ls_matrix_type full
_refine_ls_number_parameters 399
_refine_ls_number_reflns 3912
_refine_ls_number_restraints 0
_refine_ls_restrained_S_all 1.090
_refine_ls_restrained_S_obs 1.076
_refine_ls_R_factor_all 0.0563
_refine_ls_R_factor_obs 0.0448
_refine_ls_shift/esd_max 0.086
_refine_ls_shift/esd_mean 0.002
_refine_ls_structure_factor_coef Fsqd
_refine_ls_weighting_details 'w=1/[\s^2^(Fo^2^)+(0.0677P)^2^+61.4842P] where P=(Fo^2^+2Fc^2^)/3'
_refine_ls_weighting_scheme calc
_refine_ls_wR_factor_all 0.1345
_refine_ls_wR_factor_obs 0.1214
_reflns_number_observed 3328
_reflns_number_total 3912
_reflns_observed_criterion >2sigma(I)
_cod_data_source_file ic000435n_2.cif
_cod_data_source_block 2
_cod_depositor_comments
;
The following automatic conversions were performed:

'_refine_ls_weighting_scheme' value 'calc
w=1/[\s^2^(Fo^2^)+(0.0677P)^2^+61.4842P] where P=(Fo^2^+2Fc^2^)/3'
was changed to 'calc'. New tag '_refine_ls_weighting_details' was
created. The value of the new tag was set to
'w=1/[\s^2^(Fo^2^)+(0.0677P)^2^+61.4842P] where P=(Fo^2^+2Fc^2^)/3'.

Automatic conversion script
Id: cif_fix_values 3143 2015-03-26 13:38:13Z robertas 
;
_cod_original_sg_symbol_H-M 'I 2/m'
_cod_database_code 4321367

loop_
_symmetry_equiv_pos_as_xyz
'x, y, z'
'-x, y, -z'
'x+1/2, y+1/2, z+1/2'
'-x+1/2, y+1/2, -z+1/2'
'-x, -y, -z'
'x, -y, z'
'-x+1/2, -y+1/2, -z+1/2'
'x+1/2, -y+1/2, z+1/2'

loop_
_atom_site_aniso_label
_atom_site_aniso_U_11
_atom_site_aniso_U_22
_atom_site_aniso_U_33
_atom_site_aniso_U_23
_atom_site_aniso_U_13
_atom_site_aniso_U_12
Sr 0.0165(4) 0.0123(4) 0.0135(4) 0.000 0.0001(3) 0.000
V1 0.0084(8) 0.0083(8) 0.0077(8) 0.000 0.0006(6) 0.000
V2 0.0076(8) 0.0062(8) 0.0062(8) 0.000 0.0021(6) 0.000
V3 0.0054(5) 0.0070(6) 0.0080(5) 0.0026(4) 0.0010(4) 0.0011(4)
V4 0.0086(6) 0.0091(6) 0.0086(6) 0.0013(4) 0.0022(4) 0.0006(4)
P1 0.0096(7) 0.0094(8) 0.0086(7) 0.0013(6) 0.0013(6) 0.0015(6)
P2 0.0090(8) 0.0125(8) 0.0167(8) 0.0024(6) 0.0040(6) 0.0002(6)
P3 0.0132(8) 0.0085(8) 0.0110(8) 0.0006(6) 0.0011(6) -0.0010(6)
B2 0.010(5) 0.009(5) 0.005(4) 0.000 -0.002(4) 0.000
B1 0.014(4) 0.012(4) 0.012(4) 0.003(3) 0.003(3) -0.001(3)
O1 0.013(2) 0.010(2) 0.011(2) -0.002(2) 0.000(2) 0.001(2)
O2 0.014(2) 0.014(2) 0.026(2) 0.001(2) -0.002(2) 0.000(2)
O3 0.031(4) 0.044(5) 0.017(4) 0.000 0.008(3) 0.000
O4 0.027(4) 0.023(4) 0.024(4) 0.000 0.011(3) 0.000
O5 0.013(2) 0.009(2) 0.026(2) -0.001(2) 0.002(2) 0.000(2)
O6 0.011(2) 0.012(2) 0.007(2) 0.001(2) 0.001(2) -0.001(2)
O7 0.011(2) 0.015(2) 0.011(2) 0.004(2) 0.003(2) -0.002(2)
O8 0.011(2) 0.021(2) 0.009(2) 0.003(2) 0.000(2) -0.003(2)
O9 0.012(2) 0.031(3) 0.016(2) 0.010(2) 0.000(2) -0.005(2)
O10 0.025(2) 0.017(2) 0.031(3) 0.001(2) 0.007(2) 0.006(2)
O11 0.013(2) 0.015(2) 0.014(2) 0.003(2) 0.002(2) 0.000(2)
O12 0.011(2) 0.021(2) 0.018(2) 0.006(2) 0.001(2) -0.002(2)
O13 0.028(3) 0.018(3) 0.025(3) -0.002(2) 0.007(2) 0.004(2)
O14 0.017(2) 0.014(2) 0.017(2) 0.004(2) 0.002(2) 0.006(2)
O15 0.011(2) 0.008(2) 0.009(2) 0.001(2) 0.002(2) 0.001(2)
O16 0.011(2) 0.028(3) 0.029(3) 0.006(2) 0.008(2) 0.004(2)
O17 0.015(2) 0.010(2) 0.012(2) 0.001(2) 0.005(2) 0.002(2)
O18 0.014(2) 0.013(2) 0.009(2) 0.000(2) 0.002(2) 0.002(2)
O19 0.024(2) 0.024(3) 0.017(2) -0.007(2) -0.002(2) 0.000(2)
O20 0.027(4) 0.027(4) 0.054(5) 0.000 0.016(4) 0.000
O21 0.026(2) 0.020(3) 0.021(2) 0.000(2) 0.002(2) 0.001(2)
N 0.022(6) 0.031(7) 0.021(6) 0.000 0.005(5) 0.000
OW1 0.017(4) 0.000(4) 0.011(4) 0.000 0.004(3) 0.000
OW2 0.050(4) 0.051(4) 0.054(4) 0.010(3) 0.020(3) 0.005(3)
OW3 0.065(6) 0.029(5) 0.060(6) 0.000 0.010(5) 0.000
OW4 0.035(3) 0.034(3) 0.110(6) -0.012(4) 0.017(3) 0.003(3)
N11 0.040(4) 0.017(3) 0.028(3) -0.001(3) 0.019(3) 0.002(3)
C11 0.035(4) 0.024(4) 0.034(4) 0.003(3) 0.015(3) 0.003(3)
C12 0.036(6) 0.019(5) 0.045(7) 0.000 0.018(5) 0.000
N21 0.028(3) 0.043(4) 0.024(3) 0.001(3) 0.006(3) -0.009(3)
C21 0.042(5) 0.046(5) 0.028(4) -0.003(4) 0.011(4) 0.001(4)
C22 0.026(6) 0.040(7) 0.038(6) 0.000 0.012(5) 0.000
N31 0.036(4) 0.020(3) 0.036(4) -0.002(3) 0.002(3) -0.004(3)
C31 0.033(4) 0.025(4) 0.033(4) 0.003(3) 0.008(3) 0.000(3)
C32 0.043(7) 0.029(6) 0.029(6) 0.000 -0.001(5) 0.000

loop_
_atom_site_label
_atom_site_type_symbol
_atom_site_fract_x
_atom_site_fract_y
_atom_site_fract_z
_atom_site_U_iso_or_equiv
_atom_site_thermal_displace_type
_atom_site_occupancy
_atom_site_calc_flag
_atom_site_refinement_flags
_atom_site_disorder_group
Sr Sr 0.78185(5) 0.0000 0.20144(4) 0.0151(2) Uani 1 d S .
V1 V 1.17539(10) 0.0000 0.38212(7) 0.0086(4) Uani 0.90 d SP .
V2 V 1.03325(10) 0.0000 0.24655(7) 0.0066(3) Uani 0.90 d SP .
V3 V 0.45857(7) 0.28920(6) -0.12357(5) 0.0070(3) Uani 0.90 d P .
V4 V 0.64519(7) 0.22690(7) -0.06149(5) 0.0088(3) Uani 0.90 d P .
V1B V 1.2136(14) 0.0000 0.3382(11) 0.045(5) Uiso 0.10 d SP .
V2B V 1.0114(16) 0.0000 0.2908(13) 0.054(6) Uiso 0.10 d SP .
V3B V 0.4770(14) 0.2289(13) -0.1475(10) 0.074(5) Uiso 0.10 d P .
V4B V 0.6382(7) 0.2882(7) -0.0385(6) 0.021(2) Uiso 0.10 d P .
P1 P 0.66339(10) 0.16037(9) 0.08086(7) 0.0095(3) Uani 1 d . .
P2 P 0.77675(10) 0.32964(9) -0.11329(8) 0.0127(4) Uani 1 d . .
P3 P 0.44945(10) 0.32562(9) -0.27627(7) 0.0115(4) Uani 1 d . .
B2 B 0.5000 0.1787(6) 0.0000 0.009(2) Uani 1 d S .
B1 B 0.6069(4) 0.3379(4) -0.1852(3) 0.0131(15) Uani 1 d . .
O1 O 1.1016(2) 0.0738(2) 0.3163(2) 0.0120(9) Uani 1 d . .
O2 O 1.2746(3) 0.0788(3) 0.3994(2) 0.0198(10) Uani 1 d . .
O3 O 1.1388(4) 0.0000 0.4452(3) 0.030(2) Uani 1 d S .
O4 O 1.0806(4) 0.0000 0.1890(3) 0.0240(15) Uani 1 d S .
O5 O 0.9366(3) 0.0813(2) 0.2174(2) 0.0173(10) Uani 1 d . .
O6 O 0.5282(2) 0.2282(2) -0.0472(2) 0.0105(9) Uani 1 d . .
O7 O 0.5783(2) 0.3002(2) -0.1318(2) 0.0123(9) Uani 1 d . .
O8 O 0.3590(3) 0.2125(3) -0.1346(2) 0.0145(9) Uani 1 d . .
O9 O 0.4111(3) 0.2946(3) -0.2212(2) 0.0204(10) Uani 1 d . .
O10 O 0.4300(3) 0.3728(3) -0.0961(2) 0.0246(11) Uani 1 d . .
O11 O 0.6980(3) 0.2173(2) 0.0354(2) 0.0143(9) Uani 1 d . .
O12 O 0.7583(3) 0.2822(3) -0.0561(2) 0.0174(10) Uani 1 d . .
O13 O 0.6527(3) 0.1412(3) -0.0953(2) 0.0240(11) Uani 1 d . .
O14 O 0.7274(3) 0.0950(3) 0.1101(2) 0.0166(9) Uani 1 d . .
O15 O 0.5734(2) 0.1235(2) 0.0353(2) 0.0095(8) Uani 1 d . .
O16 O 0.8623(3) 0.3037(3) -0.1251(2) 0.0220(10) Uani 1 d . .
O17 O 0.6989(3) 0.3099(2) -0.1789(2) 0.0121(9) Uani 1 d . .
O18 O 0.5517(3) 0.3079(2) -0.2515(2) 0.0123(9) Uani 1 d . .
O19 O 0.4089(3) 0.2818(3) -0.3396(2) 0.0233(11) Uani 1 d . .
O20 O 0.6109(5) 0.0000 0.1966(4) 0.035(2) Uani 1 d S .
O21 O 0.2428(3) 0.3589(3) -0.2430(2) 0.0233(10) Uani 1 d . .
O22A O 0.9036(17) 0.0000 0.3176(12) 0.030(6) Uiso 0.30 d SP .
O22B O 0.8590(8) 0.0000 0.3254(5) 0.033(3) Uiso 0.70 d SP .
N N 1.0000 0.0000 0.5000 0.025(3) Uani 1 d S .
OW1 O 0.5000 0.0000 0.0000 0.009(2) Uani 1 d S .
OW2 O 0.9305(4) 0.1450(4) -0.0958(3) 0.050(2) Uani 1 d . .
OW3 O 0.4497(6) 0.0000 0.0904(4) 0.054(2) Uani 1 d S .
OW4 O 0.5326(4) 0.1210(4) 0.2543(4) 0.061(2) Uani 1 d . .
OW5 O 0.5210(8) 0.1189(8) 0.3844(6) 0.056(3) Uiso 0.50 d P .
OW6 O 1.4555(13) 0.0000 0.4350(10) 0.063(5) Uiso 0.50 d SP .
OW7 O 1.4237(15) 0.0000 0.5073(12) 0.085(7) Uiso 0.50 d SP .
OW8 O 1.0389(12) 0.3403(12) -0.0688(9) 0.075(5) Uiso 0.40 d P .
N11 N 0.6531(4) 0.1499(3) -0.2426(3) 0.0265(13) Uani 1 d . .
H11A H 0.6441(26) 0.1576(16) -0.2863(5) 0.040 Uiso 1 calc R .
H11B H 0.6812(14) 0.1934(6) -0.2199(16) 0.040 Uiso 1 calc R .
H11C H 0.6004(12) 0.1434(12) -0.2348(21) 0.040 Uiso 1 calc R .
C11 C 0.7090(5) 0.0758(4) -0.2203(4) 0.030(2) Uani 1 d . .
H11D H 0.7273(5) 0.0724(4) -0.1718(4) 0.036 Uiso 1 calc R .
H11E H 0.7627(5) 0.0794(4) -0.2345(4) 0.036 Uiso 1 calc R .
C12 C 1.3440(7) 0.0000 0.2502(6) 0.032(2) Uani 1 d S .
H12A H 1.3558(7) 0.0000 0.2985(6) 0.038 Uiso 1 calc SR .
H12B H 1.4012(7) 0.0000 0.2408(6) 0.038 Uiso 1 calc SR .
N21 N 0.3760(4) 0.3482(4) -0.4645(3) 0.0322(15) Uani 1 d . .
H21A H 0.3463(21) 0.3069(4) -0.4893(14) 0.048 Uiso 1 calc R .
H21B H 0.3718(30) 0.3441(14) -0.4230(9) 0.048 Uiso 1 calc R .
H21C H 0.4336(9) 0.3461(13) -0.4631(22) 0.048 Uiso 1 calc R .
C21 C 0.8368(5) 0.0735(5) 0.0058(4) 0.038(2) Uani 1 d . .
H21D H 0.8363(5) 0.0721(5) -0.0407(4) 0.046 Uiso 1 calc R .
H21E H 0.7750(5) 0.0709(5) 0.0064(4) 0.046 Uiso 1 calc R .
C22 C 0.8856(7) 0.0000 0.0408(6) 0.034(3) Uani 1 d S .
H22A H 0.8868(7) 0.0000 0.0875(6) 0.041 Uiso 1 calc SR .
H22B H 0.9471(7) 0.0000 0.0391(6) 0.041 Uiso 1 calc SR .
N31 N 0.7962(4) 0.3497(4) 0.1126(3) 0.0328(15) Uani 1 d . .
H31A H 0.7851(31) 0.3538(13) 0.1519(11) 0.049 Uiso 1 calc R .
H31B H 0.8550(8) 0.3433(17) 0.1197(22) 0.049 Uiso 1 calc R .
H31C H 0.7670(25) 0.3065(5) 0.0903(12) 0.049 Uiso 1 calc R .
C31 C 1.2656(5) -0.0752(4) 0.5730(4) 0.031(2) Uani 1 d . .
H31D H 1.2005(5) -0.0721(4) 0.5602(4) 0.037 Uiso 1 calc R .
H31E H 1.2832(5) -0.0774(4) 0.5323(4) 0.037 Uiso 1 calc R .
C32 C 1.3053(8) 0.0000 0.6125(5) 0.036(3) Uani 1 d S .
H32A H 1.3700(8) 0.0000 0.6215(5) 0.043 Uiso 1 calc SR .
H32B H 1.2924(8) 0.0000 0.6551(5) 0.043 Uiso 1 calc SR .

loop_
_atom_type_symbol
_atom_type_description
_atom_type_scat_dispersion_real
_atom_type_scat_dispersion_imag
_atom_type_scat_source
C C 0.0033 0.0016 'International Tables Vol C Tables 4.2.6.8 and 6.1.1.4'
H H 0.0000 0.0000 'International Tables Vol C Tables 4.2.6.8 and 6.1.1.4'
B B 0.0013 0.0007 'International Tables Vol C Tables 4.2.6.8 and 6.1.1.4'
N N 0.0061 0.0033 'International Tables Vol C Tables 4.2.6.8 and 6.1.1.4'
O O 0.0106 0.0060 'International Tables Vol C Tables 4.2.6.8 and 6.1.1.4'
P P 0.1023 0.0942 'International Tables Vol C Tables 4.2.6.8 and 6.1.1.4'
V V 0.3005 0.5294 'International Tables Vol C Tables 4.2.6.8 and 6.1.1.4'
Sr Sr -1.5307 3.2498 'International Tables Vol C Tables 4.2.6.8 and 6.1.1.4'

loop_
_geom_angle_atom_site_label_1
_geom_angle_atom_site_label_2
_geom_angle_atom_site_label_3
_geom_angle
_geom_angle_site_symmetry_1
_geom_angle_site_symmetry_3
_geom_angle_publ_flag
O14 Sr O14 80.1(2) . 6 ?
O14 Sr O22B 139.92(10) . . ?
O14 Sr O22B 139.92(10) 6 . ?
O14 Sr O22A 136.6(2) . . ?
O14 Sr O22A 136.6(2) 6 . ?
O22B Sr O22A 17.0(5) . . ?
O14 Sr O20 81.8(2) . . ?
O14 Sr O20 81.8(2) 6 . ?
O22B Sr O20 101.9(3) . . ?
O22A Sr O20 118.9(6) . . ?
O14 Sr O5 82.55(13) . . ?
O14 Sr O5 120.40(13) 6 . ?
O22B Sr O5 74.8(2) . . ?
O22A Sr O5 60.4(5) . . ?
O20 Sr O5 149.91(9) . . ?
O14 Sr O5 120.40(13) . 6 ?
O14 Sr O5 82.55(13) 6 6 ?
O22B Sr O5 74.8(2) . 6 ?
O22A Sr O5 60.4(5) . 6 ?
O20 Sr O5 149.91(9) . 6 ?
O5 Sr O5 59.2(2) . 6 ?
O14 Sr O21 73.95(13) . 8 ?
O14 Sr O21 144.09(14) 6 8 ?
O22B Sr O21 70.11(15) . 8 ?
O22A Sr O21 78.2(3) . 8 ?
O20 Sr O21 70.36(12) . 8 ?
O5 Sr O21 80.67(13) . 8 ?
O5 Sr O21 132.16(13) 6 8 ?
O14 Sr O21 144.09(14) . 3_545 ?
O14 Sr O21 73.95(13) 6 3_545 ?
O22B Sr O21 70.11(15) . 3_545 ?
O22A Sr O21 78.2(3) . 3_545 ?
O20 Sr O21 70.36(12) . 3_545 ?
O5 Sr O21 132.16(13) . 3_545 ?
O5 Sr O21 80.67(13) 6 3_545 ?
O21 Sr O21 115.1(2) 8 3_545 ?
O14 Sr V2B 118.9(3) . . ?
O14 Sr V2B 118.9(3) 6 . ?
O22B Sr V2B 49.7(5) . . ?
O22A Sr V2B 32.7(7) . . ?
O20 Sr V2B 151.6(5) . . ?
O5 Sr V2B 36.7(3) . . ?
O5 Sr V2B 36.7(3) 6 . ?
O21 Sr V2B 95.5(2) 8 . ?
O21 Sr V2B 95.5(2) 3_545 . ?
O14 Sr V2 107.02(10) . . ?
O14 Sr V2 107.02(10) 6 . ?
O22B Sr V2 66.3(3) . . ?
O22A Sr V2 49.3(6) . . ?
O20 Sr V2 168.2(2) . . ?
O5 Sr V2 30.15(8) . . ?
O5 Sr V2 30.15(8) 6 . ?
O21 Sr V2 104.09(9) 8 . ?
O21 Sr V2 104.09(9) 3_545 . ?
V2B Sr V2 16.7(4) . . ?
V1B V1 O3 172.7(10) . . ?
V1B V1 O1 77.8(8) . 6 ?
O3 V1 O1 107.8(2) . 6 ?
V1B V1 O1 77.8(8) . . ?
O3 V1 O1 107.8(2) . . ?
O1 V1 O1 77.3(2) 6 . ?
V1B V1 O2 66.9(7) . . ?
O3 V1 O2 108.0(2) . . ?
O1 V1 O2 144.2(2) 6 . ?
O1 V1 O2 89.5(2) . . ?
V1B V1 O2 66.9(7) . 6 ?
O3 V1 O2 108.0(2) . 6 ?
O1 V1 O2 89.5(2) 6 6 ?
O1 V1 O2 144.2(2) . 6 ?
O2 V1 O2 82.0(2) . 6 ?
V1B V1 V2B 92.4(11) . . ?
O3 V1 V2B 94.9(6) . . ?
O1 V1 V2B 42.1(2) 6 . ?
O1 V1 V2B 42.1(2) . . ?
O2 V1 V2B 131.3(3) . . ?
O2 V1 V2B 131.3(3) 6 . ?
V1B V1 V2 71.7(10) . . ?
O3 V1 V2 115.6(2) . . ?
O1 V1 V2 38.74(12) 6 . ?
O1 V1 V2 38.74(12) . . ?
O2 V1 V2 119.23(13) . . ?
O2 V1 V2 119.23(13) 6 . ?
V2B V1 V2 20.7(5) . . ?
V2B V2 O4 171.2(13) . . ?
V2B V2 O1 66.4(9) . . ?
O4 V2 O1 107.0(2) . . ?
V2B V2 O1 66.4(9) . 6 ?
O4 V2 O1 107.0(2) . 6 ?
O1 V2 O1 76.5(2) . 6 ?
V2B V2 O5 81.7(9) . 6 ?
O4 V2 O5 104.7(2) . 6 ?
O1 V2 O5 148.1(2) . 6 ?
O1 V2 O5 90.7(2) 6 6 ?
V2B V2 O5 81.7(9) . . ?
O4 V2 O5 104.7(2) . . ?
O1 V2 O5 90.7(2) . . ?
O1 V2 O5 148.1(2) 6 . ?
O5 V2 O5 85.0(2) 6 . ?
V2B V2 V1B 85.8(13) . . ?
O4 V2 V1B 85.4(5) . . ?
O1 V2 V1B 45.3(2) . . ?
O1 V2 V1B 45.3(2) 6 . ?
O5 V2 V1B 135.3(2) 6 . ?
O5 V2 V1B 135.3(2) . . ?
V2B V2 V1 61.8(13) . . ?
O4 V2 V1 109.4(2) . . ?
O1 V2 V1 38.33(12) . . ?
O1 V2 V1 38.33(12) 6 . ?
O5 V2 V1 124.68(13) 6 . ?
O5 V2 V1 124.68(13) . . ?
V1B V2 V1 24.0(4) . . ?
V2B V2 Sr 68.9(13) . . ?
O4 V2 Sr 119.9(2) . . ?
O1 V2 Sr 119.05(12) . . ?
O1 V2 Sr 119.05(12) 6 . ?
O5 V2 Sr 43.43(12) 6 . ?
O5 V2 Sr 43.43(12) . . ?
V1B V2 Sr 154.7(4) . . ?
V1 V2 Sr 130.71(6) . . ?
V3B V3 O10 176.1(10) . . ?
V3B V3 O6 76.7(10) . . ?
O10 V3 O6 107.1(2) . . ?
V3B V3 O7 70.9(10) . . ?
O10 V3 O7 109.6(2) . . ?
O6 V3 O7 78.5(2) . . ?
V3B V3 O9 70.0(10) . . ?
O10 V3 O9 106.2(2) . . ?
O6 V3 O9 146.7(2) . . ?
O7 V3 O9 88.6(2) . . ?
V3B V3 O8 72.7(10) . . ?
O10 V3 O8 107.0(2) . . ?
O6 V3 O8 89.9(2) . . ?
O7 V3 O8 143.5(2) . . ?
O9 V3 O8 82.4(2) . . ?
V3B V3 V4B 86.6(10) . . ?
O10 V3 V4B 96.3(3) . . ?
O6 V3 V4B 43.0(3) . . ?
O7 V3 V4B 42.0(3) . . ?
O9 V3 V4B 130.5(3) . . ?
O8 V3 V4B 132.2(3) . . ?
V3B V3 V4 64.5(10) . . ?
O10 V3 V4 118.4(2) . . ?
O6 V3 V4 39.40(11) . . ?
O7 V3 V4 39.55(11) . . ?
O9 V3 V4 118.91(13) . . ?
O8 V3 V4 118.03(13) . . ?
V4B V3 V4 22.2(2) . . ?
V4B V4 O13 178.6(5) . . ?
V4B V4 O6 73.1(6) . . ?
O13 V4 O6 106.1(2) . . ?
V4B V4 O7 71.2(6) . . ?
O13 V4 O7 107.6(2) . . ?
O6 V4 O7 78.0(2) . . ?
V4B V4 O11 72.1(6) . . ?
O13 V4 O11 109.1(2) . . ?
O6 V4 O11 88.0(2) . . ?
O7 V4 O11 143.1(2) . . ?
V4B V4 O12 76.5(6) . . ?
O13 V4 O12 104.3(2) . . ?
O6 V4 O12 149.6(2) . . ?
O7 V4 O12 91.7(2) . . ?
O11 V4 O12 83.3(2) . . ?
V4B V4 V3B 94.3(7) . . ?
O13 V4 V3B 84.3(5) . . ?
O6 V4 V3B 47.9(5) . . ?
O7 V4 V3B 45.0(5) . . ?
O11 V4 V3B 135.7(5) . . ?
O12 V4 V3B 135.5(5) . . ?
V4B V4 V3 71.2(6) . . ?
O13 V4 V3 107.4(2) . . ?
O6 V4 V3 38.97(11) . . ?
O7 V4 V3 39.48(11) . . ?
O11 V4 V3 122.08(12) . . ?
O12 V4 V3 127.83(13) . . ?
V3B V4 V3 23.2(5) . . ?
V1 V1B O2 75.5(9) . . ?
V1 V1B O2 75.5(9) . 6 ?
O2 V1B O2 87.4(9) . 6 ?
V1 V1B O1 66.3(8) . 6 ?
O2 V1B O1 141.4(12) . 6 ?
O2 V1B O1 88.4(4) 6 6 ?
V1 V1B O1 66.3(8) . . ?
O2 V1B O1 88.4(4) . . ?
O2 V1B O1 141.4(12) 6 . ?
O1 V1B O1 71.6(7) 6 . ?
V1 V1B V2 84.3(10) . . ?
O2 V1B V2 130.6(6) . . ?
O2 V1B V2 130.6(6) 6 . ?
O1 V1B V2 42.2(4) 6 . ?
O1 V1B V2 42.2(4) . . ?
V1 V1B V2B 63.4(10) . . ?
O2 V1B V2B 119.7(8) . . ?
O2 V1B V2B 119.7(8) 6 . ?
O1 V1B V2B 35.9(4) 6 . ?
O1 V1B V2B 35.9(4) . . ?
V2 V1B V2B 20.9(5) . . ?
V2 V2B O1 80.5(12) . . ?
V2 V2B O1 80.5(12) . 6 ?
O1 V2B O1 83.6(10) . 6 ?
V2 V2B O22A 141.1(20) . . ?
O1 V2B O22A 125.8(11) . . ?
O1 V2B O22A 125.8(11) 6 . ?
V2 V2B O5 67.8(10) . 6 ?
O1 V2B O5 148.2(15) . 6 ?
O1 V2B O5 90.4(5) 6 6 ?
O22A V2B O5 82.5(10) . 6 ?
V2 V2B O5 67.8(10) . . ?
O1 V2B O5 90.4(5) . . ?
O1 V2B O5 148.2(15) 6 . ?
O22A V2B O5 82.5(10) . . ?
O5 V2B O5 78.4(9) 6 . ?
V2 V2B V1 97.5(14) . . ?
O1 V2B V1 45.6(6) . . ?
O1 V2B V1 45.6(6) 6 . ?
O22A V2B V1 121.4(13) . . ?
O5 V2B V1 136.0(6) 6 . ?
O5 V2B V1 136.0(6) . . ?
V2 V2B V1B 73.3(13) . . ?
O1 V2B V1B 42.0(5) . . ?
O1 V2B V1B 42.0(5) 6 . ?
O22A V2B V1B 145.6(14) . . ?
O5 V2B V1B 122.6(9) 6 . ?
O5 V2B V1B 122.6(9) . . ?
V1 V2B V1B 24.2(5) . . ?
V2 V2B Sr 94.5(14) . . ?
O1 V2B Sr 137.5(5) . . ?
O1 V2B Sr 137.5(5) 6 . ?
O22A V2B Sr 46.6(9) . . ?
O5 V2B Sr 49.9(5) 6 . ?
O5 V2B Sr 49.9(5) . . ?
V1 V2B Sr 168.0(10) . . ?
V1B V2B Sr 167.7(10) . . ?
V3 V3B O9 74.5(11) . . ?
V3 V3B O7 73.4(11) . . ?
O9 V3B O7 90.8(9) . . ?
V3 V3B O8 72.3(10) . . ?
O9 V3B O8 83.5(8) . . ?
O7 V3B O8 145.5(12) . . ?
V3 V3B O6 68.4(10) . . ?
O9 V3B O6 142.8(12) . . ?
O7 V3B O6 77.0(8) . . ?
O8 V3B O6 87.2(8) . . ?
V3 V3B V4 92.3(11) . . ?
O9 V3B V4 136.6(10) . . ?
O7 V3B V4 45.9(5) . . ?
O8 V3B V4 132.3(10) . . ?
O6 V3B V4 45.7(4) . . ?
V3 V3B V4B 70.4(10) . . ?
O9 V3B V4B 123.9(10) . . ?
O7 V3B V4B 38.0(5) . . ?
O8 V3B V4B 123.2(9) . . ?
O6 V3B V4B 39.6(4) . . ?
V4 V3B V4B 22.0(3) . . ?
V4 V4B O7 74.6(6) . . ?
V4 V4B O11 74.0(6) . . ?
O7 V4B O11 148.4(7) . . ?
V4 V4B O6 73.0(6) . . ?
O7 V4B O6 78.8(4) . . ?
O11 V4B O6 88.5(5) . . ?
V4 V4B O12 70.5(6) . . ?
O7 V4B O12 90.9(5) . . ?
O11 V4B O12 82.2(5) . . ?
O6 V4B O12 143.5(7) . . ?
V4 V4B V3 86.6(6) . . ?
O7 V4B V3 42.9(3) . . ?
O11 V4B V3 130.9(5) . . ?
O6 V4B V3 42.4(2) . . ?
O12 V4B V3 133.1(5) . . ?
V4 V4B V3B 63.7(6) . . ?
O7 V4B V3B 38.1(5) . . ?
O11 V4B V3B 120.5(7) . . ?
O6 V4B V3B 41.3(5) . . ?
O12 V4B V3B 117.3(6) . . ?
V3 V4B V3B 23.1(4) . . ?
O14 P1 O8 112.1(2) . 2_655 ?
O14 P1 O11 112.1(2) . . ?
O8 P1 O11 108.5(2) 2_655 . ?
O14 P1 O15 110.5(2) . . ?
O8 P1 O15 107.4(2) 2_655 . ?
O11 P1 O15 105.9(2) . . ?
O16 P2 O2 112.1(3) . 8_454 ?
O16 P2 O12 112.1(2) . . ?
O2 P2 O12 110.1(3) 8_454 . ?
O16 P2 O17 107.1(2) . . ?
O2 P2 O17 107.6(2) 8_454 . ?
O12 P2 O17 107.7(2) . . ?
O19 P3 O5 113.2(3) . 8_454 ?
O19 P3 O9 110.8(3) . . ?
O5 P3 O9 108.8(3) 8_454 . ?
O19 P3 O18 109.4(2) . . ?
O5 P3 O18 108.0(2) 8_454 . ?
O9 P3 O18 106.4(2) . . ?
O6 B2 O6 111.9(7) 2_655 . ?
O6 B2 O15 110.6(2) 2_655 . ?
O6 B2 O15 109.6(2) . . ?
O6 B2 O15 109.6(2) 2_655 2_655 ?
O6 B2 O15 110.6(2) . 2_655 ?
O15 B2 O15 104.4(6) . 2_655 ?
O1 B1 O7 111.8(5) 8_454 . ?
O1 B1 O17 111.6(5) 8_454 . ?
O7 B1 O17 108.3(5) . . ?
O1 B1 O18 109.3(5) 8_454 . ?
O7 B1 O18 110.7(5) . . ?
O17 B1 O18 105.0(5) . . ?
B1 O1 V2B 134.7(6) 8 . ?
B1 O1 V1 127.9(4) 8 . ?
V2B O1 V1 92.3(6) . . ?
B1 O1 V2 128.5(4) 8 . ?
V2B O1 V2 33.1(8) . . ?
V1 O1 V2 102.9(2) . . ?
B1 O1 V1B 122.6(5) 8 . ?
V2B O1 V1B 102.1(7) . . ?
V1 O1 V1B 36.0(6) . . ?
V2 O1 V1B 92.4(5) . . ?
P2 O2 V1B 126.4(5) 8 . ?
P2 O2 V1 132.1(3) 8 . ?
V1B O2 V1 37.6(7) . . ?
P3 O5 V2 125.1(2) 8 . ?
P3 O5 V2B 122.2(5) 8 . ?
V2 O5 V2B 30.5(7) . . ?
P3 O5 Sr 126.1(2) 8 . ?
V2 O5 Sr 106.4(2) . . ?
V2B O5 Sr 93.5(6) . . ?
B2 O6 V3 130.3(2) . . ?
B2 O6 V4B 131.5(4) . . ?
V3 O6 V4B 94.6(4) . . ?
B2 O6 V4 126.5(3) . . ?
V3 O6 V4 101.6(2) . . ?
V4B O6 V4 33.9(4) . . ?
B2 O6 V3B 127.6(7) . . ?
V3 O6 V3B 34.8(6) . . ?
V4B O6 V3B 99.1(7) . . ?
V4 O6 V3B 86.4(6) . . ?
B1 O7 V4B 131.3(5) . . ?
B1 O7 V3B 123.5(7) . . ?
V4B O7 V3B 103.9(7) . . ?
B1 O7 V3 129.2(3) . . ?
V4B O7 V3 95.2(4) . . ?
V3B O7 V3 35.7(6) . . ?
B1 O7 V4 128.5(4) . . ?
V4B O7 V4 34.2(4) . . ?
V3B O7 V4 89.1(6) . . ?
V3 O7 V4 101.0(2) . . ?
P1 O8 V3 128.2(2) 2_655 . ?
P1 O8 V3B 127.5(6) 2_655 . ?
V3 O8 V3B 35.0(6) . . ?
P3 O9 V3B 123.7(7) . . ?
P3 O9 V3 133.5(2) . . ?
V3B O9 V3 35.5(6) . . ?
P1 O11 V4B 132.9(4) . . ?
P1 O11 V4 124.9(2) . . ?
V4B O11 V4 33.9(4) . . ?
P2 O12 V4 124.7(2) . . ?
P2 O12 V4B 121.6(4) . . ?
V4 O12 V4B 33.0(3) . . ?
P1 O14 Sr 146.5(3) . . ?
B2 O15 P1 119.5(4) . . ?
B1 O17 P2 119.5(4) . . ?
B1 O18 P3 120.2(4) . . ?
O22B O22A V2B 175.7(28) . . ?
O22B O22A Sr 75.0(20) . . ?
V2B O22A Sr 100.7(12) . . ?
O22A O22B Sr 88.0(21) . . ?
N11 C11 C12 109.9(6) . 5_755 ?
C11 C12 C11 109.6(9) 2_755 5_755 ?
N21 C21 C22 114.0(6) 8 . ?
C21 C22 C21 107.3(9) . 6 ?
N31 C31 C32 111.0(6) 3_545 . ?
C31 C32 C31 109.3(8) . 6 ?

loop_
_geom_bond_atom_site_label_1
_geom_bond_atom_site_label_2
_geom_bond_distance
_geom_bond_site_symmetry_2
_geom_bond_publ_flag
Sr O14 2.432(4) . ?
Sr O14 2.432(4) 6 ?
Sr O22B 2.534(10) . ?
Sr O22A 2.62(2) . ?
Sr O20 2.666(7) . ?
Sr O5 2.714(4) . ?
Sr O5 2.714(4) 6 ?
Sr O21 2.756(4) 8 ?
Sr O21 2.756(4) 3_545 ?
Sr V2B 3.54(2) . ?
Sr V2 3.787(2) . ?
V1 V1B 1.25(2) . ?
V1 O3 1.602(7) . ?
V1 O1 1.947(4) 6 ?
V1 O1 1.947(4) . ?
V1 O2 1.980(4) . ?
V1 O2 1.980(4) 6 ?
V1 V2B 2.72(2) . ?
V1 V2 3.059(2) . ?
V2 V2B 1.09(3) . ?
V2 O4 1.606(6) . ?
V2 O1 1.964(4) . ?
V2 O1 1.964(4) 6 ?
V2 O5 1.983(4) 6 ?
V2 O5 1.983(4) . ?
V2 V1B 2.92(2) . ?
V3 V3B 1.19(2) . ?
V3 O10 1.610(5) . ?
V3 O6 1.938(4) . ?
V3 O7 1.955(4) . ?
V3 O9 1.972(4) . ?
V3 O8 1.974(4) . ?
V3 V4B 2.862(11) . ?
V3 V4 3.0182(14) . ?
V4 V4B 1.141(12) . ?
V4 O13 1.603(4) . ?
V4 O6 1.956(4) . ?
V4 O7 1.958(4) . ?
V4 O11 1.969(4) . ?
V4 O12 1.976(4) . ?
V4 V3B 2.73(2) . ?
V1B O2 1.88(2) . ?
V1B O2 1.88(2) 6 ?
V1B O1 2.08(2) 6 ?
V1B O1 2.08(2) . ?
V1B V2B 3.04(3) . ?
V2B O1 1.82(2) . ?
V2B O1 1.82(2) 6 ?
V2B O22A 1.95(4) . ?
V2B O5 2.12(2) 6 ?
V2B O5 2.12(2) . ?
V3B O9 1.92(2) . ?
V3B O7 1.93(2) . ?
V3B O8 1.98(2) . ?
V3B O6 2.03(2) . ?
V3B V4B 3.03(2) . ?
V4B O7 1.923(12) . ?
V4B O11 1.950(12) . ?
V4B O6 1.957(12) . ?
V4B O12 2.038(12) . ?
P1 O14 1.479(4) . ?
P1 O8 1.546(4) 2_655 ?
P1 O11 1.554(4) . ?
P1 O15 1.577(4) . ?
P2 O16 1.504(4) . ?
P2 O2 1.535(4) 8_454 ?
P2 O12 1.538(4) . ?
P2 O17 1.585(4) . ?
P3 O19 1.485(4) . ?
P3 O5 1.548(4) 8_454 ?
P3 O9 1.549(4) . ?
P3 O18 1.566(4) . ?
B2 O6 1.456(7) 2_655 ?
B2 O6 1.456(7) . ?
B2 O15 1.485(7) . ?
B2 O15 1.485(7) 2_655 ?
B1 O1 1.459(8) 8_454 ?
B1 O7 1.472(8) . ?
B1 O17 1.489(8) . ?
B1 O18 1.492(8) . ?
O1 B1 1.459(8) 8 ?
O2 P2 1.535(4) 8 ?
O5 P3 1.548(4) 8 ?
O8 P1 1.546(4) 2_655 ?
O21 Sr 2.756(4) 3_454 ?
O22A O22B 0.77(2) . ?
OW5 OW8 1.16(2) 8_455 ?
OW6 OW7 1.74(3) . ?
OW8 OW5 1.16(2) 8_554 ?
N11 C11 1.496(9) . ?
C11 C12 1.530(9) 5_755 ?
C12 C11 1.530(9) 2_755 ?
C12 C11 1.530(9) 5_755 ?
N21 C21 1.485(10) 8_454 ?
C21 N21 1.485(10) 8 ?
C21 C22 1.505(10) . ?
C22 C21 1.505(10) 6 ?
N31 C31 1.492(9) 3_454 ?
C31 N31 1.492(9) 3_545 ?
C31 C32 1.520(9) . ?
C32 C31 1.520(9) 6 ?
